data_4031568
loop_
_publ_author_name
'Lerner, H.W.'
'Bolte, M.'
'Wiberg, N.'

_publ_section_title
;
 Silatetrazoline: Eigenschaften und Strukturen cyclischer thermostabiler
 Tetrazenderivate
;
_journal_name_full 'Journal of Organometallic Chemistry'
_journal_page_first 246
_journal_page_last 251
_journal_volume 649
_journal_year 2002
_chemical_formula_sum 'H4 N4'
_chemical_name_systematic '(N H4) N3'
_space_group_IT_number 53
_symmetry_space_group_name_Hall '-P 2ac 2'
_symmetry_space_group_name_H-M 'P m n a'
_cell_angle_alpha 90
_cell_angle_beta 90
_cell_angle_gamma 90
_cell_formula_units_Z 4
_cell_length_a 8.917
_cell_length_b 3.7761
_cell_length_c 8.639
_cell_volume 290.888
_citation_journal_id_ASTM JORCAI
_cod_data_source_file Lerner_JORCAI_2002_450.cif
_cod_data_source_block H4N4
_cod_original_cell_volume 290.8879
_cod_database_code 4031568

loop_
_symmetry_equiv_pos_as_xyz
x,y,z
-x+1/2,-y,z+1/2
x,-y,-z
-x+1/2,y,-z+1/2
-x,-y,-z
x-1/2,y,-z-1/2
-x,y,z
x-1/2,-y,z-1/2

loop_
_atom_site_label
_atom_site_type_symbol
_atom_site_fract_x
_atom_site_fract_y
_atom_site_fract_z
_atom_site_occupancy
_atom_site_U_iso_or_equiv
N2 N 0.1322 0 0 1 0.0
N5 N-3 0.25 0.5449 0.25 1 0.0
N4 N 0.5 0.1101 0.12767 1 0.0
N1 N 0 0 0 1 0.0
H1 H+1 0.2855 0.67 0.3275 1 0.0
N3 N 0.5 0 0 1 0.0
H2 H+1 0.3254 0.4 0.2131 1 0.0
